data_7213311
loop_
_publ_author_name
'Ali, Akbar'
'Uddin Ahmad, Viqar'
'Leistner, Joachim'
'Liebscher, J\"urgen'

_publ_section_title
;
 Optically active 1,5-benzothiazepin-4-ones by ring transformation of
 5-ylidene-1,3-dioxan-4-ones with 2-aminothiophenol
;
_journal_issue 12
_journal_name_full 'Journal of the Chemical Society, Perkin Transactions 1'
_journal_page_first 1897
_journal_paper_doi 10.1039/b001928n
_journal_year 2000
_chemical_formula_sum 'C17 H17 N O2 S'
_chemical_formula_weight 299.38
_chemical_name_systematic
;
?
;
_space_group_IT_number 4
_symmetry_cell_setting monoclinic
_symmetry_space_group_name_Hall 'P 2yb'
_symmetry_space_group_name_H-M 'P 1 21 1'
_atom_sites_solution_hydrogens geom
_atom_sites_solution_primary direct
_atom_sites_solution_secondary difmap
_audit_creation_method SHELXL-97
_cell_angle_alpha 90.00
_cell_angle_beta 94.31(3)
_cell_angle_gamma 90.00
_cell_formula_units_Z 2
_cell_length_a 5.4491(11)
_cell_length_b 8.7088(15)
_cell_length_c 14.951(3)
_cell_measurement_temperature 180(2)
_cell_volume 707.5(2)
_computing_structure_refinement 'SHELXL-97 (Sheldrick, 1997)'
_computing_structure_solution 'SHELXS-97 (Sheldrick, 1990)'
_diffrn_ambient_temperature 180(2)
_diffrn_measured_fraction_theta_full 0.994
_diffrn_measured_fraction_theta_max 0.994
_diffrn_radiation_monochromator graphite
_diffrn_radiation_source 'fine-focus sealed tube'
_diffrn_radiation_type MoK\a
_diffrn_radiation_wavelength 0.71073
_diffrn_reflns_av_R_equivalents 0.0382
_diffrn_reflns_av_sigmaI/netI 0.0447
_diffrn_reflns_limit_h_max 6
_diffrn_reflns_limit_h_min -6
_diffrn_reflns_limit_k_max 10
_diffrn_reflns_limit_k_min -10
_diffrn_reflns_limit_l_max 17
_diffrn_reflns_limit_l_min -17
_diffrn_reflns_number 4743
_diffrn_reflns_theta_full 25.24
_diffrn_reflns_theta_max 25.24
_diffrn_reflns_theta_min 2.71
_exptl_absorpt_coefficient_mu 0.233
_exptl_absorpt_correction_T_max 0.9550
_exptl_absorpt_correction_T_min 0.8731
_exptl_crystal_density_diffrn 1.405
_exptl_crystal_density_method 'not measured'
_exptl_crystal_F_000 316
_exptl_crystal_size_max 0.60
_exptl_crystal_size_mid 0.28
_exptl_crystal_size_min 0.20
_refine_diff_density_max 0.277
_refine_diff_density_min -0.300
_refine_diff_density_rms 0.051
_refine_ls_abs_structure_details 'Flack H D (1983), Acta Cryst. A39, 876-881'
_refine_ls_abs_structure_Flack -0.03(7)
_refine_ls_extinction_coef 0.002(6)
_refine_ls_extinction_expression Fc^*^=kFc[1+0.001xFc^2^\l^3^/sin(2\q)]^-1/4^
_refine_ls_extinction_method SHELXL
_refine_ls_goodness_of_fit_ref 1.009
_refine_ls_hydrogen_treatment mixed
_refine_ls_matrix_type full
_refine_ls_number_parameters 259
_refine_ls_number_reflns 2541
_refine_ls_number_restraints 1
_refine_ls_restrained_S_all 1.009
_refine_ls_R_factor_all 0.0353
_refine_ls_R_factor_gt 0.0328
_refine_ls_shift/su_max 0.006
_refine_ls_shift/su_mean 0.001
_refine_ls_structure_factor_coef Fsqd
_refine_ls_weighting_details 'calc w=1/[\s^2^(Fo^2^)+(0.0584P)^2^+0.0000P] where P=(Fo^2^+2Fc^2^)/3'
_refine_ls_weighting_scheme calc
_refine_ls_wR_factor_gt 0.0793
_refine_ls_wR_factor_ref 0.0804
_reflns_number_gt 2416
_reflns_number_total 2541
_reflns_threshold_expression >2sigma(I)
_cod_data_source_file b001928nsup1.cif
_cod_data_source_block ali1a
_cod_depositor_comments
;
The following automatic conversions were performed:

'_symmetry_cell_setting' value 'Monoclinic' changed to 'monoclinic'
according to /home/saulius/struct/CIF-dictionaries/cif_core.dic
dictionary named 'cif_core.dic' version 2.4.2 from 2011-04-26.

Automatic conversion script
Id: cif_fix_values 1891 2012-01-12 08:04:46Z andrius 
;
_cod_original_sg_symbol_H-M 'P 21'
_cod_database_code 7213311

loop_
_symmetry_equiv_pos_as_xyz
'x, y, z'
'-x, y+1/2, -z'

loop_
_atom_site_label
_atom_site_type_symbol
_atom_site_fract_x
_atom_site_fract_y
_atom_site_fract_z
_atom_site_U_iso_or_equiv
_atom_site_adp_type
_atom_site_occupancy
_atom_site_symmetry_multiplicity
_atom_site_calc_flag
C2 C 0.0193(3) 0.9087(2) 0.26036(13) 0.0138(4) Uani 1 1 d
H2 H 0.166(4) 0.967(3) 0.2838(16) 0.015(5) Uiso 1 1 d
C3 C -0.1653(4) 0.9069(2) 0.33361(13) 0.0119(4) Uani 1 1 d
H3 H -0.309(4) 0.860(3) 0.3123(14) 0.009(5) Uiso 1 1 d
C4 C -0.0712(4) 0.8140(2) 0.41590(13) 0.0142(4) Uani 1 1 d
C7 C -0.2155(4) 0.5792(2) 0.33601(14) 0.0146(4) Uani 1 1 d
C8 C -0.4093(4) 0.4774(2) 0.34226(14) 0.0179(4) Uani 1 1 d
H8 H -0.479(5) 0.470(3) 0.3978(19) 0.026(6) Uiso 1 1 d
C9 C -0.4992(4) 0.3923(2) 0.26926(15) 0.0204(5) Uani 1 1 d
H9 H -0.639(4) 0.327(3) 0.2753(17) 0.021(6) Uiso 1 1 d
C10 C -0.3916(5) 0.4071(2) 0.18858(15) 0.0254(5) Uani 1 1 d
H10 H -0.460(5) 0.347(3) 0.1384(17) 0.022(6) Uiso 1 1 d
C11 C -0.1997(5) 0.5076(2) 0.18117(16) 0.0242(5) Uani 1 1 d
H11 H -0.122(5) 0.525(3) 0.128(2) 0.033(7) Uiso 1 1 d
C12 C -0.1084(4) 0.5958(2) 0.25438(13) 0.0174(4) Uani 1 1 d
C13 C -0.0849(4) 0.9760(2) 0.17255(13) 0.0152(4) Uani 1 1 d
C14 C -0.3056(4) 0.9239(3) 0.12988(14) 0.0205(4) Uani 1 1 d
H14 H -0.401(5) 0.837(3) 0.1567(18) 0.028(7) Uiso 1 1 d
C15 C -0.3927(4) 0.9843(3) 0.04850(15) 0.0250(5) Uani 1 1 d
H15 H -0.552(5) 0.947(3) 0.0162(18) 0.028(7) Uiso 1 1 d
C16 C -0.2620(5) 1.0978(3) 0.00702(15) 0.0298(6) Uani 1 1 d
H16 H -0.324(5) 1.147(4) -0.051(2) 0.035(7) Uiso 1 1 d
C17 C -0.0431(5) 1.1504(3) 0.04936(17) 0.0298(5) Uani 1 1 d
H17 H 0.051(5) 1.222(4) 0.0250(18) 0.031(6) Uiso 1 1 d
C18 C 0.0438(4) 1.0909(3) 0.13193(15) 0.0224(5) Uani 1 1 d
H18 H 0.195(5) 1.123(3) 0.1612(18) 0.028(7) Uiso 1 1 d
C19 C -0.2384(4) 1.0723(2) 0.35622(13) 0.0142(4) Uani 1 1 d
H19 H -0.322(4) 1.110(2) 0.3024(14) 0.002(5) Uiso 1 1 d
C21 C -0.4122(4) 1.0798(2) 0.43058(15) 0.0194(4) Uani 1 1 d
H21A H -0.553(5) 1.014(3) 0.4201(18) 0.024(6) Uiso 1 1 d
H21B H -0.332(5) 1.054(3) 0.4865(19) 0.019(6) Uiso 1 1 d
H21C H -0.480(5) 1.185(4) 0.4400(19) 0.040(8) Uiso 1 1 d
N6 N -0.1267(3) 0.66217(19) 0.41288(12) 0.0173(4) Uani 1 1 d
H6N H -0.088(4) 0.614(3) 0.4604(17) 0.012(5) Uiso 1 1 d
O5 O 0.0338(3) 0.87224(17) 0.48256(9) 0.0209(4) Uani 1 1 d
O20 O -0.0201(3) 1.15929(18) 0.37553(11) 0.0206(3) Uani 1 1 d
H20Y H -0.051(5) 1.228(4) 0.4056(18) 0.024(7) Uiso 1 1 d
S1 S 0.15036(9) 0.71690(5) 0.24505(3) 0.01981(16) Uani 1 1 d

loop_
_atom_site_aniso_label
_atom_site_aniso_U_11
_atom_site_aniso_U_22
_atom_site_aniso_U_33
_atom_site_aniso_U_23
_atom_site_aniso_U_13
_atom_site_aniso_U_12
C2 0.0149(9) 0.0114(9) 0.0153(10) -0.0009(7) 0.0016(8) 0.0015(8)
C3 0.0148(9) 0.0092(9) 0.0115(9) 0.0006(7) -0.0005(7) -0.0011(8)
C4 0.0184(10) 0.0115(9) 0.0128(10) 0.0007(8) 0.0011(8) 0.0015(8)
C7 0.0213(10) 0.0077(9) 0.0147(10) 0.0016(8) -0.0001(8) 0.0061(8)
C8 0.0257(11) 0.0123(9) 0.0162(10) 0.0021(8) 0.0044(9) 0.0049(8)
C9 0.0251(11) 0.0102(9) 0.0253(11) 0.0001(8) -0.0022(9) 0.0039(8)
C10 0.0427(13) 0.0137(10) 0.0189(11) -0.0037(8) -0.0042(10) 0.0016(10)
C11 0.0418(13) 0.0146(10) 0.0171(11) -0.0017(8) 0.0082(10) 0.0034(10)
C12 0.0231(10) 0.0109(9) 0.0182(10) 0.0007(8) 0.0022(8) 0.0042(8)
C13 0.0212(10) 0.0121(9) 0.0129(10) -0.0011(8) 0.0057(8) 0.0046(8)
C14 0.0246(11) 0.0219(10) 0.0148(10) 0.0004(9) 0.0013(9) 0.0001(9)
C15 0.0266(11) 0.0320(12) 0.0163(10) -0.0021(9) 0.0003(9) 0.0073(10)
C16 0.0448(14) 0.0301(12) 0.0150(11) 0.0041(10) 0.0045(10) 0.0155(11)
C17 0.0448(14) 0.0217(11) 0.0247(12) 0.0095(10) 0.0150(11) 0.0026(11)
C18 0.0266(11) 0.0196(11) 0.0216(11) 0.0001(9) 0.0071(9) -0.0028(9)
C19 0.0184(9) 0.0111(9) 0.0130(10) -0.0011(8) 0.0011(8) 0.0023(8)
C21 0.0202(10) 0.0191(11) 0.0196(11) -0.0031(9) 0.0054(9) 0.0015(9)
N6 0.0278(9) 0.0128(8) 0.0104(8) 0.0051(7) -0.0031(7) 0.0017(7)
O5 0.0316(8) 0.0157(7) 0.0141(8) 0.0018(6) -0.0067(6) -0.0018(6)
O20 0.0240(8) 0.0135(7) 0.0247(8) -0.0073(6) 0.0046(6) -0.0028(6)
S1 0.0210(3) 0.0143(2) 0.0251(3) 0.0011(2) 0.00769(19) 0.0058(2)

loop_
_atom_type_symbol
_atom_type_description
_atom_type_scat_dispersion_real
_atom_type_scat_dispersion_imag
_atom_type_scat_source
C C 0.0033 0.0016 'International Tables Vol C Tables 4.2.6.8 and 6.1.1.4'
H H 0.0000 0.0000 'International Tables Vol C Tables 4.2.6.8 and 6.1.1.4'
N N 0.0061 0.0033 'International Tables Vol C Tables 4.2.6.8 and 6.1.1.4'
O O 0.0106 0.0060 'International Tables Vol C Tables 4.2.6.8 and 6.1.1.4'
S S 0.1246 0.1234 'International Tables Vol C Tables 4.2.6.8 and 6.1.1.4'

loop_
_geom_angle_atom_site_label_1
_geom_angle_atom_site_label_2
_geom_angle_atom_site_label_3
_geom_angle
C13 C2 C3 113.51(16)
C13 C2 S1 111.65(13)
C3 C2 S1 111.07(13)
C13 C2 H2 110.5(14)
C3 C2 H2 107.8(14)
S1 C2 H2 101.6(14)
C4 C3 C19 113.29(16)
C4 C3 C2 112.32(16)
C19 C3 C2 109.86(15)
C4 C3 H3 105.8(14)
C19 C3 H3 105.1(14)
C2 C3 H3 110.2(14)
O5 C4 N6 121.45(18)
O5 C4 C3 123.03(18)
N6 C4 C3 115.37(17)
C8 C7 C12 119.64(18)
C8 C7 N6 119.22(19)
C12 C7 N6 121.13(18)
C9 C8 C7 121.1(2)
C9 C8 H8 121.2(16)
C7 C8 H8 117.7(16)
C8 C9 C10 119.4(2)
C8 C9 H9 118.7(16)
C10 C9 H9 121.8(15)
C11 C10 C9 120.2(2)
C11 C10 H10 122.4(16)
C9 C10 H10 117.3(16)
C10 C11 C12 121.0(2)
C10 C11 H11 124.2(17)
C12 C11 H11 114.8(18)
C11 C12 C7 118.6(2)
C11 C12 S1 120.21(17)
C7 C12 S1 121.07(15)
C18 C13 C14 118.78(19)
C18 C13 C2 119.42(18)
C14 C13 C2 121.80(18)
C15 C14 C13 120.5(2)
C15 C14 H14 118.6(14)
C13 C14 H14 120.8(14)
C14 C15 C16 120.8(2)
C14 C15 H15 121.7(15)
C16 C15 H15 117.5(15)
C17 C16 C15 118.9(2)
C17 C16 H16 118.4(16)
C15 C16 H16 122.6(17)
C16 C17 C18 120.5(2)
C16 C17 H17 122.8(16)
C18 C17 H17 116.7(16)
C13 C18 C17 120.5(2)
C13 C18 H18 117.6(17)
C17 C18 H18 121.8(17)
O20 C19 C21 112.80(17)
O20 C19 C3 108.50(16)
C21 C19 C3 112.83(17)
O20 C19 H19 109.1(13)
C21 C19 H19 108.5(12)
C3 C19 H19 104.7(12)
C19 C21 H21A 113.0(16)
C19 C21 H21B 111.6(16)
H21A C21 H21B 108(2)
C19 C21 H21C 113.7(17)
H21A C21 H21C 105(2)
H21B C21 H21C 104(2)
C4 N6 C7 126.02(18)
C4 N6 H6N 115.0(16)
C7 N6 H6N 118.6(16)
C19 O20 H20Y 108(2)
C12 S1 C2 102.23(9)

loop_
_geom_bond_atom_site_label_1
_geom_bond_atom_site_label_2
_geom_bond_distance
C2 C13 1.509(3)
C2 C3 1.542(3)
C2 S1 1.8374(19)
C2 H2 0.99(2)
C3 C4 1.529(3)
C3 C19 1.539(3)
C3 H3 0.92(2)
C4 O5 1.222(2)
C4 N6 1.356(3)
C7 C8 1.387(3)
C7 C12 1.399(3)
C7 N6 1.412(3)
C8 C9 1.378(3)
C8 H8 0.94(3)
C9 C10 1.386(3)
C9 H9 0.96(3)
C10 C11 1.375(4)
C10 H10 0.97(3)
C11 C12 1.398(3)
C11 H11 0.94(3)
C12 S1 1.775(2)
C13 C18 1.388(3)
C13 C14 1.394(3)
C14 C15 1.377(3)
C14 H14 1.02(3)
C15 C16 1.391(4)
C15 H15 1.01(3)
C16 C17 1.385(4)
C16 H16 1.00(3)
C17 C18 1.389(3)
C17 H17 0.90(3)
C18 H18 0.94(3)
C19 O20 1.421(3)
C19 C21 1.515(3)
C19 H19 0.95(2)
C21 H21A 0.96(3)
C21 H21B 0.94(3)
C21 H21C 1.00(3)
N6 H6N 0.84(3)
O20 H20Y 0.78(3)

loop_
_geom_torsion_atom_site_label_1
_geom_torsion_atom_site_label_2
_geom_torsion_atom_site_label_3
_geom_torsion_atom_site_label_4
_geom_torsion
C13 C2 C3 C4 170.17(17)
S1 C2 C3 C4 43.39(19)
C13 C2 C3 C19 -62.8(2)
S1 C2 C3 C19 170.45(13)
C19 C3 C4 O5 -29.5(3)
C2 C3 C4 O5 95.8(2)
C19 C3 C4 N6 146.19(19)
C2 C3 C4 N6 -88.6(2)
C12 C7 C8 C9 -0.2(3)
N6 C7 C8 C9 -179.01(18)
C7 C8 C9 C10 1.0(3)
C8 C9 C10 C11 -1.1(3)
C9 C10 C11 C12 0.4(3)
C10 C11 C12 C7 0.4(3)
C10 C11 C12 S1 176.48(18)
C8 C7 C12 C11 -0.5(3)
N6 C7 C12 C11 178.31(18)
C8 C7 C12 S1 -176.57(15)
N6 C7 C12 S1 2.2(2)
C3 C2 C13 C18 128.79(19)
S1 C2 C13 C18 -104.73(19)
C3 C2 C13 C14 -52.5(2)
S1 C2 C13 C14 74.0(2)
C18 C13 C14 C15 0.7(3)
C2 C13 C14 C15 -178.09(19)
C13 C14 C15 C16 0.3(3)
C14 C15 C16 C17 -0.6(3)
C15 C16 C17 C18 -0.2(4)
C14 C13 C18 C17 -1.4(3)
C2 C13 C18 C17 177.4(2)
C16 C17 C18 C13 1.2(4)
C4 C3 C19 O20 74.6(2)
C2 C3 C19 O20 -52.0(2)
C4 C3 C19 C21 -51.2(2)
C2 C3 C19 C21 -177.70(16)
O5 C4 N6 C7 -170.56(19)
C3 C4 N6 C7 13.7(3)
C8 C7 N6 C4 -135.4(2)
C12 C7 N6 C4 45.8(3)
C11 C12 S1 C2 116.11(17)
C7 C12 S1 C2 -67.89(17)
C13 C2 S1 C12 -88.21(15)
C3 C2 S1 C12 39.59(16)
